data_4343532
loop_
_publ_author_name
'Amarante, Tatiana R.'
'Antunes, Margarida M.'
'Valente, Anabela A.'
'Paz, Filipe A Almeida'
'Pillinger, Martyn'
'Gon\,calves, Isabel S'

_publ_section_title
;
 Crystal Structure and Catalytic Behavior in Olefin Epoxidation of a
 One-Dimensional Tungsten Oxide/Bipyridine Hybrid.
;
_journal_issue 20
_journal_name_full 'Inorganic chemistry'
_journal_page_first 9690
_journal_page_last 9703
_journal_paper_doi 10.1021/acs.inorgchem.5b00928
_journal_volume 54
_journal_year 2015
_chemical_formula_moiety 'C10 H8 N2 O5 W'
_chemical_formula_sum 'C10 H8 N2 O5 W'
_chemical_formula_weight 420.03
_space_group_crystal_system monoclinic
_space_group_IT_number 14
_space_group_name_Hall '-P 2yn'
_space_group_name_H-M_alt 'P 1 21/n 1'
_symmetry_space_group_name_Hall '-P 2yn'
_symmetry_space_group_name_H-M 'P 1 21/n 1'
_atom_sites_solution_hydrogens geom
_audit_creation_date '16 March 2015'
_audit_creation_method 'Manual editing plus PLATON'
_cell_angle_alpha 90
_cell_angle_beta 91.851(3)
_cell_angle_gamma 90
_cell_formula_units_Z 4
_cell_length_a 6.2509(6)
_cell_length_b 12.5514(11)
_cell_length_c 13.6903(12)
_cell_measurement_reflns_used 9568
_cell_measurement_temperature 150(2)
_cell_measurement_theta_max 29.06
_cell_measurement_theta_min 2.98
_cell_volume 1073.55(17)
_computing_cell_refinement 'SAINT V8.27B (Bruker AXS Inc., 2012)'
_computing_data_collection 'APEX2 2012.4 (Bruker AXS Inc., 2012)'
_computing_data_reduction 'SAINT V8.27B (Bruker AXS Inc., 2012)'
_computing_molecular_graphics 'DIAMOND (Brandenburg, 2009)'
_computing_publication_material 'SHELXTL (Sheldrick, 2014)'
_computing_structure_refinement 'SHELXL-2014/6 (Sheldrick, 2014)'
_computing_structure_solution 'SHELXS (Sheldrick, 2014)'
_diffrn_ambient_temperature 150(2)
_diffrn_detector_area_resol_mean 10.4167
_diffrn_measured_fraction_theta_full 0.998
_diffrn_measured_fraction_theta_max 0.998
_diffrn_measurement_device_type 'Bruker D8 QUEST '
_diffrn_measurement_method '\w / \f scans'
_diffrn_radiation_monochromator 'Multi-layer X-ray mirror'
_diffrn_radiation_source 'Sealed tube'
_diffrn_radiation_type MoK\a
_diffrn_radiation_wavelength 0.71073
_diffrn_reflns_av_R_equivalents 0.0694
_diffrn_reflns_av_unetI/netI 0.0422
_diffrn_reflns_laue_measured_fraction_full 0.998
_diffrn_reflns_laue_measured_fraction_max 0.998
_diffrn_reflns_limit_h_max 7
_diffrn_reflns_limit_h_min -7
_diffrn_reflns_limit_k_max 15
_diffrn_reflns_limit_k_min -15
_diffrn_reflns_limit_l_max 16
_diffrn_reflns_limit_l_min -16
_diffrn_reflns_number 14503
_diffrn_reflns_point_group_measured_fraction_full 0.998
_diffrn_reflns_point_group_measured_fraction_max 0.998
_diffrn_reflns_theta_full 25.242
_diffrn_reflns_theta_max 25.336
_diffrn_reflns_theta_min 3.541
_diffrn_standards_number 0
_exptl_absorpt_coefficient_mu 10.776
_exptl_absorpt_correction_type multi-scan
_exptl_absorpt_process_details
; 
 SADABS V2012/1 (Bruker AXS Inc.) 
;
_exptl_crystal_colour Colourless
_exptl_crystal_density_diffrn 2.599
_exptl_crystal_description Needle
_exptl_crystal_F_000 784
_exptl_crystal_size_max 0.220
_exptl_crystal_size_mid 0.060
_exptl_crystal_size_min 0.040
_exptl_transmission_factor_max 0.2638
_exptl_transmission_factor_min 0.1683
_refine_diff_density_max 1.941
_refine_diff_density_min -1.097
_refine_diff_density_rms 0.193
_refine_ls_extinction_method none
_refine_ls_goodness_of_fit_ref 1.079
_refine_ls_hydrogen_treatment constr
_refine_ls_matrix_type full
_refine_ls_number_parameters 163
_refine_ls_number_reflns 1967
_refine_ls_number_restraints 183
_refine_ls_restrained_S_all 1.036
_refine_ls_R_factor_all 0.0460
_refine_ls_R_factor_gt 0.0316
_refine_ls_shift/su_max 0.000
_refine_ls_shift/su_mean 0.000
_refine_ls_structure_factor_coef Fsqd
_refine_ls_weighting_details 'w=1/[\s^2^(Fo^2^)+(0.0054P)^2^+10.1229P] where P=(Fo^2^+2Fc^2^)/3'
_refine_ls_weighting_scheme calc
_refine_ls_wR_factor_gt 0.0585
_refine_ls_wR_factor_ref 0.0623
_reflns_Friedel_coverage 0.000
_reflns_number_gt 1627
_reflns_number_total 1967
_reflns_threshold_expression 'I > 2\s(I)'
_cod_data_source_file ic5b00928_si_002.cif
_cod_data_source_block Compound-2
_cod_depositor_comments
;
The following automatic conversions were performed:

'_space_group_crystal_system' value 'Monoclinic' changed to
'monoclinic' according to
/usr/data/users/saulius/crontab/automatic-downloads/rss-feeds/ACS/lib/dictionaries/cif_core.dic
dictionary named 'cif_core.dic' version 2.4.2 from 2011-04-26.

'_exptl_absorpt_correction_type' value 'Multi-scan' changed to
'multi-scan' according to
/usr/data/users/saulius/crontab/automatic-downloads/rss-feeds/ACS/lib/dictionaries/cif_core.dic
dictionary named 'cif_core.dic' version 2.4.2 from 2011-04-26.

Automatic conversion script
Id: cif_fix_values 3271 2015-04-21 07:52:19Z andrius 

 Adding full bibliography for 4343532.cif.
;
_cod_database_code 4343532
_shelx_space_group_comment
;
The symmetry employed for this shelxl refinement is uniquely defined
by the following loop, which should always be used as a source of
symmetry information in preference to the above space-group names.
They are only intended as comments.
;
_shelx_estimated_absorpt_t_min 0.200
_shelx_estimated_absorpt_t_max 0.672
_shelxl_version_number 2014/6

loop_
_space_group_symop_operation_xyz
'x, y, z'
'-x+1/2, y+1/2, -z+1/2'
'-x, -y, -z'
'x-1/2, -y-1/2, z-1/2'

loop_
_atom_site_label
_atom_site_type_symbol
_atom_site_fract_x
_atom_site_fract_y
_atom_site_fract_z
_atom_site_U_iso_or_equiv
_atom_site_adp_type
_atom_site_occupancy
_atom_site_site_symmetry_order
_atom_site_calc_flag
_atom_site_refinement_flags_posn
_atom_site_refinement_flags_adp
W1 W 0.68111(5) 0.07437(2) 0.21706(2) 0.01800(11) Uani 1 1 d . U
O1 O 0.5617(8) -0.0223(4) 0.3141(4) 0.0261(12) Uani 1 1 d . U
O2 O 0.7153(8) -0.0738(4) 0.2474(4) 0.0258(12) Uani 1 1 d . U
O3 O 0.9362(8) 0.0704(5) 0.1442(4) 0.0307(13) Uani 1 1 d . U
O4 O 0.8739(8) 0.1817(4) 0.1657(4) 0.0305(13) Uani 1 1 d . U
O5 O 0.4701(8) 0.0788(4) 0.1326(4) 0.0280(12) Uani 1 1 d . U
N1 N 0.5450(9) 0.2030(5) 0.3023(5) 0.0177(13) Uani 1 1 d . U
N2 N 0.9028(9) 0.1066(5) 0.3509(5) 0.0199(13) Uani 1 1 d . U
C1 C 0.3575(11) 0.2483(6) 0.2740(6) 0.0222(17) Uani 1 1 d . U
H1 H 0.2841 0.2226 0.2169 0.027 Uiso 1 1 calc R U
C2 C 0.2698(13) 0.3304(6) 0.3252(6) 0.0271(18) Uani 1 1 d . U
H2 H 0.1379 0.3612 0.3033 0.033 Uiso 1 1 calc R U
C3 C 0.3734(12) 0.3679(6) 0.4082(6) 0.0284(18) Uani 1 1 d . U
H3 H 0.3153 0.4253 0.4440 0.034 Uiso 1 1 calc R U
C4 C 0.5643(12) 0.3206(6) 0.4389(6) 0.0243(17) Uani 1 1 d . U
H4 H 0.6371 0.3446 0.4968 0.029 Uiso 1 1 calc R U
C5 C 0.6480(11) 0.2389(6) 0.3854(6) 0.0183(15) Uani 1 1 d . U
C6 C 0.8491(11) 0.1832(5) 0.4133(6) 0.0162(14) Uani 1 1 d . U
C7 C 0.9720(12) 0.2054(6) 0.4961(6) 0.0250(17) Uani 1 1 d . U
H7 H 0.9304 0.2600 0.5396 0.030 Uiso 1 1 calc R U
C8 C 1.1579(12) 0.1468(6) 0.5155(7) 0.0270(18) Uani 1 1 d . U
H8 H 1.2443 0.1599 0.5726 0.032 Uiso 1 1 calc R U
C9 C 1.2129(12) 0.0694(7) 0.4495(6) 0.0268(17) Uani 1 1 d . U
H9 H 1.3403 0.0293 0.4603 0.032 Uiso 1 1 calc R U
C10 C 1.0864(12) 0.0503(6) 0.3694(6) 0.0245(17) Uani 1 1 d . U
H10 H 1.1263 -0.0037 0.3249 0.029 Uiso 1 1 calc R U

loop_
_atom_site_aniso_label
_atom_site_aniso_U_11
_atom_site_aniso_U_22
_atom_site_aniso_U_33
_atom_site_aniso_U_23
_atom_site_aniso_U_13
_atom_site_aniso_U_12
W1 0.01638(16) 0.01653(15) 0.02101(18) 0.00018(16) -0.00059(11) 0.00045(15)
O1 0.025(3) 0.023(3) 0.030(3) -0.002(2) 0.002(2) 0.000(2)
O2 0.026(3) 0.019(2) 0.032(3) 0.000(2) 0.005(2) -0.001(2)
O3 0.026(3) 0.026(3) 0.040(3) -0.001(3) 0.003(2) 0.002(2)
O4 0.028(3) 0.027(3) 0.036(4) 0.002(2) 0.007(3) 0.001(2)
O5 0.032(3) 0.027(3) 0.025(3) 0.003(2) 0.001(2) -0.002(2)
N1 0.014(3) 0.017(3) 0.022(3) 0.005(2) 0.004(2) -0.001(2)
N2 0.015(3) 0.018(3) 0.027(3) 0.001(2) 0.000(2) 0.002(2)
C1 0.015(3) 0.021(4) 0.030(4) 0.008(3) 0.002(3) 0.001(3)
C2 0.023(4) 0.022(4) 0.037(4) 0.010(3) 0.007(3) 0.007(3)
C3 0.027(4) 0.020(4) 0.039(5) 0.004(3) 0.012(3) 0.005(3)
C4 0.024(4) 0.016(3) 0.032(4) 0.000(3) 0.007(3) 0.000(3)
C5 0.017(3) 0.014(3) 0.024(4) 0.005(3) 0.006(3) -0.005(2)
C6 0.013(3) 0.014(3) 0.021(3) 0.004(3) 0.004(2) -0.004(2)
C7 0.025(3) 0.023(4) 0.027(4) 0.001(3) 0.000(3) -0.005(3)
C8 0.021(4) 0.026(4) 0.033(4) 0.008(3) -0.005(3) -0.008(3)
C9 0.018(3) 0.029(4) 0.033(4) 0.007(3) -0.004(3) -0.006(3)
C10 0.017(3) 0.018(4) 0.038(4) 0.007(3) -0.003(3) -0.002(3)

loop_
_atom_type_symbol
_atom_type_description
_atom_type_scat_dispersion_real
_atom_type_scat_dispersion_imag
_atom_type_scat_source
C C 0.0033 0.0016 'International Tables Vol C Tables 4.2.6.8 and 6.1.1.4'
H H 0.0000 0.0000 'International Tables Vol C Tables 4.2.6.8 and 6.1.1.4'
N N 0.0061 0.0033 'International Tables Vol C Tables 4.2.6.8 and 6.1.1.4'
O O 0.0106 0.0060 'International Tables Vol C Tables 4.2.6.8 and 6.1.1.4'
W W -0.8490 6.8722 'International Tables Vol C Tables 4.2.6.8 and 6.1.1.4'

loop_
_geom_angle_atom_site_label_1
_geom_angle_atom_site_label_2
_geom_angle_atom_site_label_3
_geom_angle
O5 W1 O3 106.5(2)
O5 W1 O2 104.7(2)
O3 W1 O2 89.9(2)
O5 W1 O4 101.8(2)
O3 W1 O4 45.1(2)
O2 W1 O4 133.0(2)
O5 W1 O1 100.0(2)
O3 W1 O1 132.8(2)
O2 W1 O1 45.3(2)
O4 W1 O1 157.2(2)
O5 W1 N1 91.8(2)
O3 W1 N1 130.2(2)
O2 W1 N1 130.2(2)
O4 W1 N1 86.4(2)
O1 W1 N1 86.1(2)
O5 W1 N2 163.1(2)
O3 W1 N2 85.9(2)
O2 W1 N2 86.4(2)
O4 W1 N2 78.6(2)
O1 W1 N2 78.6(2)
N1 W1 N2 71.3(2)
O2 O1 W1 65.7(3)
O1 O2 W1 69.1(3)
O4 O3 W1 69.0(3)
O3 O4 W1 65.9(3)
C1 N1 C5 118.8(7)
C1 N1 W1 120.6(5)
C5 N1 W1 120.6(5)
C6 N2 C10 118.8(7)
C6 N2 W1 118.6(5)
C10 N2 W1 122.6(5)
N1 C1 C2 121.9(8)
N1 C1 H1 119.0
C2 C1 H1 119.0
C1 C2 C3 119.7(8)
C1 C2 H2 120.2
C3 C2 H2 120.2
C2 C3 C4 118.8(8)
C2 C3 H3 120.6
C4 C3 H3 120.6
C5 C4 C3 119.9(8)
C5 C4 H4 120.1
C3 C4 H4 120.1
N1 C5 C4 120.9(7)
N1 C5 C6 115.6(6)
C4 C5 C6 123.5(7)
N2 C6 C7 121.8(7)
N2 C6 C5 113.9(7)
C7 C6 C5 124.3(7)
C6 C7 C8 119.3(8)
C6 C7 H7 120.4
C8 C7 H7 120.4
C9 C8 C7 118.1(8)
C9 C8 H8 120.9
C7 C8 H8 120.9
C10 C9 C8 120.3(8)
C10 C9 H9 119.8
C8 C9 H9 119.8
C9 C10 N2 121.6(8)
C9 C10 H10 119.2
N2 C10 H10 119.2

loop_
_geom_bond_atom_site_label_1
_geom_bond_atom_site_label_2
_geom_bond_distance
W1 O5 1.726(5)
W1 O3 1.909(5)
W1 O2 1.916(5)
W1 O4 1.953(5)
W1 O1 1.964(5)
W1 N1 2.180(6)
W1 N2 2.297(6)
O1 O2 1.493(7)
O3 O4 1.483(7)
N1 C1 1.348(9)
N1 C5 1.366(10)
N2 C6 1.336(9)
N2 C10 1.364(9)
C1 C2 1.371(11)
C1 H1 0.9500
C2 C3 1.374(12)
C2 H2 0.9500
C3 C4 1.386(11)
C3 H3 0.9500
C4 C5 1.373(10)
C4 H4 0.9500
C5 C6 1.478(10)
C6 C7 1.378(11)
C7 C8 1.393(11)
C7 H7 0.9500
C8 C9 1.378(12)
C8 H8 0.9500
C9 C10 1.353(11)
C9 H9 0.9500
C10 H10 0.9500

loop_
_geom_hbond_atom_site_label_D
_geom_hbond_atom_site_label_H
_geom_hbond_atom_site_label_A
_geom_hbond_distance_DH
_geom_hbond_distance_HA
_geom_hbond_distance_DA
_geom_hbond_angle_DHA
_geom_hbond_site_symmetry_A
C1 H1 O5 0.95 2.45 2.976(10) 114.4 .
C2 H2 O1 0.95 2.48 3.330(10) 149.0 2
C2 H2 O2 0.95 2.43 3.381(9) 175.0 2
C4 H4 O3 0.95 2.64 3.249(10) 122.7 4_566
C7 H7 O5 0.95 2.40 3.291(10) 156.3 4_666
C9 H9 O1 0.95 2.55 3.127(10) 119.0 1_655

loop_
_geom_torsion_atom_site_label_1
_geom_torsion_atom_site_label_2
_geom_torsion_atom_site_label_3
_geom_torsion_atom_site_label_4
_geom_torsion
C5 N1 C1 C2 1.2(10)
W1 N1 C1 C2 -178.9(5)
N1 C1 C2 C3 -0.4(11)
C1 C2 C3 C4 -0.7(12)
C2 C3 C4 C5 1.1(11)
C1 N1 C5 C4 -0.8(10)
W1 N1 C5 C4 179.3(5)
C1 N1 C5 C6 178.2(6)
W1 N1 C5 C6 -1.6(8)
C3 C4 C5 N1 -0.3(11)
C3 C4 C5 C6 -179.3(7)
C10 N2 C6 C7 -1.1(10)
W1 N2 C6 C7 178.6(5)
C10 N2 C6 C5 179.7(6)
W1 N2 C6 C5 -0.6(8)
N1 C5 C6 N2 1.4(9)
C4 C5 C6 N2 -179.6(7)
N1 C5 C6 C7 -177.8(7)
C4 C5 C6 C7 1.2(11)
N2 C6 C7 C8 0.2(11)
C5 C6 C7 C8 179.4(7)
C6 C7 C8 C9 0.9(11)
C7 C8 C9 C10 -1.2(12)
C8 C9 C10 N2 0.4(12)
C6 N2 C10 C9 0.8(11)
W1 N2 C10 C9 -178.9(6)
